data_4507336
loop_
_publ_author_name
'Goswami, Pramod Kumar'
'Thaimattam, Ram'
'Ramanan, Arunachalam'

_publ_section_title
;
 Multiple Crystal Forms ofp-Aminosalicylic Acid: Salts, Salt Co-Crystal
 Hydrate, Co-Crystals, and Co-Crystal Polymorphs
;
_journal_issue 1
_journal_name_full 'Crystal Growth &amp; Design'
_journal_page_first 360
_journal_paper_doi 10.1021/cg3015332
_journal_volume 13
_journal_year 2013
_chemical_formula_moiety 'C12 H12 N2, C7 H7 N O3'
_chemical_formula_sum 'C19 H19 N3 O3'
_chemical_formula_weight 337.37
_chemical_name_systematic
; 
 ? 
;
_space_group_IT_number 14
_symmetry_cell_setting monoclinic
_symmetry_space_group_name_Hall '-P 2yn'
_symmetry_space_group_name_H-M 'P 1 21/n 1'
_atom_sites_solution_hydrogens geom
_atom_sites_solution_primary direct
_atom_sites_solution_secondary difmap
_audit_creation_method 'SHELXTL-NT2000 ver.6.12'
_cell_angle_alpha 90.00
_cell_angle_beta 96.644(6)
_cell_angle_gamma 90.00
_cell_formula_units_Z 4
_cell_length_a 11.196(3)
_cell_length_b 8.041(2)
_cell_length_c 19.179(6)
_cell_measurement_reflns_used 1969
_cell_measurement_temperature 150(2)
_cell_measurement_theta_max 27.42
_cell_measurement_theta_min 2.58
_cell_volume 1715.0(8)
_computing_cell_refinement 'Bruker SMART'
_computing_data_collection 'Bruker SMART'
_computing_data_reduction 'Bruker SAINT'
_computing_molecular_graphics 'Bruker SHELXTL'
_computing_publication_material 'Bruker SHELXTL'
_computing_structure_refinement 'SHELXL-97 (Sheldrick, 1997)'
_computing_structure_solution 'SHELXS-97 (Sheldrick, 1990)'
_diffrn_ambient_temperature 150(2)
_diffrn_measured_fraction_theta_full 0.999
_diffrn_measured_fraction_theta_max 0.999
_diffrn_measurement_device_type 'CCD area detector'
_diffrn_measurement_method 'phi and omega scans'
_diffrn_radiation_monochromator graphite
_diffrn_radiation_source 'fine-focus sealed tube'
_diffrn_radiation_type MoK\a
_diffrn_radiation_wavelength 0.71073
_diffrn_reflns_av_R_equivalents 0.0867
_diffrn_reflns_av_sigmaI/netI 0.0675
_diffrn_reflns_limit_h_max 13
_diffrn_reflns_limit_h_min -13
_diffrn_reflns_limit_k_max 9
_diffrn_reflns_limit_k_min -9
_diffrn_reflns_limit_l_max 22
_diffrn_reflns_limit_l_min -22
_diffrn_reflns_number 15866
_diffrn_reflns_theta_full 25.00
_diffrn_reflns_theta_max 25.00
_diffrn_reflns_theta_min 2.01
_exptl_absorpt_coefficient_mu 0.090
_exptl_absorpt_correction_T_max 0.981
_exptl_absorpt_correction_T_min 0.962
_exptl_absorpt_correction_type multi-scan
_exptl_absorpt_process_details '(SADABS; Bruker, 2000)'
_exptl_crystal_colour yellow
_exptl_crystal_density_diffrn 1.307
_exptl_crystal_density_method 'not measured'
_exptl_crystal_description plate
_exptl_crystal_F_000 712
_exptl_crystal_size_max 0.528
_exptl_crystal_size_mid 0.358
_exptl_crystal_size_min 0.217
_refine_diff_density_max 0.381
_refine_diff_density_min -0.295
_refine_diff_density_rms 0.060
_refine_ls_extinction_method none
_refine_ls_goodness_of_fit_ref 1.098
_refine_ls_hydrogen_treatment mixed
_refine_ls_matrix_type full
_refine_ls_number_parameters 242
_refine_ls_number_reflns 3029
_refine_ls_number_restraints 0
_refine_ls_restrained_S_all 1.098
_refine_ls_R_factor_all 0.1310
_refine_ls_R_factor_gt 0.0848
_refine_ls_shift/su_max 0.001
_refine_ls_shift/su_mean 0.000
_refine_ls_structure_factor_coef Fsqd
_refine_ls_weighting_details 'calc w=1/[\s^2^(Fo^2^)+(0.0882P)^2^+0.5996P] where P=(Fo^2^+2Fc^2^)/3'
_refine_ls_weighting_scheme calc
_refine_ls_wR_factor_gt 0.1865
_refine_ls_wR_factor_ref 0.2105
_reflns_number_gt 1969
_reflns_number_total 3029
_reflns_threshold_expression >2sigma(I)
_cod_data_source_file cg3015332_si_003.cif
_cod_data_source_block solid6
_cod_depositor_comments
;
The following automatic conversions were performed:

'_symmetry_cell_setting' value 'Monoclinic' changed to 'monoclinic'
according to /home/saulius/struct/CIF-dictionaries/cif_core.dic
dictionary named 'cif_core.dic' version 2.4.2 from 2011-04-26.

Automatic conversion script
Id: cif_fix_values 1891 2012-01-12 08:04:46Z andrius 
;
_cod_original_cell_volume 1715.0(9)
_cod_original_sg_symbol_H-M 'P 21/n'
_cod_database_code 4507336

loop_
_symmetry_equiv_pos_as_xyz
'x, y, z'
'-x+1/2, y+1/2, -z+1/2'
'-x, -y, -z'
'x-1/2, -y-1/2, z-1/2'

loop_
_atom_site_label
_atom_site_type_symbol
_atom_site_fract_x
_atom_site_fract_y
_atom_site_fract_z
_atom_site_U_iso_or_equiv
_atom_site_adp_type
_atom_site_occupancy
_atom_site_symmetry_multiplicity
_atom_site_calc_flag
_atom_site_refinement_flags
O1 O 0.1312(2) 0.4254(4) 1.08170(14) 0.0680(8) Uani 1 1 d .
O2 O -0.0001(2) 0.2519(4) 1.02575(13) 0.0724(8) Uani 1 1 d .
O3 O -0.2144(3) 0.2393(4) 1.05782(15) 0.0821(9) Uani 1 1 d .
N1 N 0.9330(3) 0.0440(4) 0.75918(16) 0.0598(8) Uani 1 1 d .
N2 N 0.2867(3) 0.2932(4) 1.00746(16) 0.0592(8) Uani 1 1 d .
N3 N -0.3217(4) 0.5897(5) 1.2391(2) 0.0758(12) Uani 1 1 d .
C1 C 0.0239(3) 0.3594(5) 1.07108(18) 0.0520(9) Uani 1 1 d .
C2 C -0.0649(3) 0.4218(4) 1.11433(16) 0.0465(8) Uani 1 1 d .
C3 C -0.0381(3) 0.5446(5) 1.16580(19) 0.0561(9) Uani 1 1 d .
H5C H 0.0387 0.5902 1.1721 0.067 Uiso 1 1 calc R
C4 C -0.1215(3) 0.5985(5) 1.2065(2) 0.0598(10) Uani 1 1 d .
H6 H -0.1007 0.6795 1.2404 0.072 Uiso 1 1 calc R
C5 C -0.2383(3) 0.5343(4) 1.19845(17) 0.0514(9) Uani 1 1 d .
C6 C -0.2664(3) 0.4126(4) 1.14806(18) 0.0533(9) Uani 1 1 d .
H7 H -0.3435 0.3676 1.1422 0.064 Uiso 1 1 calc R
C7 C -0.1824(3) 0.3572(4) 1.10657(17) 0.0500(9) Uani 1 1 d .
C8 C 0.4024(3) 0.3222(5) 1.0255(2) 0.0701(12) Uani 1 1 d .
H8 H 0.4250 0.3874 1.0648 0.084 Uiso 1 1 calc R
C9 C 0.4902(3) 0.2608(6) 0.9889(2) 0.0758(13) Uani 1 1 d .
H9 H 0.5705 0.2841 1.0038 0.091 Uiso 1 1 calc R
C10 C 0.4606(3) 0.1645(5) 0.9301(2) 0.0632(10) Uani 1 1 d .
C11 C 0.3400(3) 0.1384(5) 0.9111(2) 0.0680(11) Uani 1 1 d .
H11 H 0.3145 0.0770 0.8710 0.082 Uiso 1 1 calc R
C12 C 0.2570(3) 0.2024(5) 0.9510(2) 0.0652(11) Uani 1 1 d .
H10 H 0.1761 0.1806 0.9376 0.078 Uiso 1 1 calc R
C13 C 0.5562(4) 0.0968(6) 0.8879(3) 0.0958(16) Uani 1 1 d .
H12A H 0.5921 -0.0004 0.9119 0.115 Uiso 1 1 calc R
H13B H 0.5174 0.0604 0.8427 0.115 Uiso 1 1 calc R
C14 C 0.6504(4) 0.2102(6) 0.8764(3) 0.0995(17) Uani 1 1 d .
H14A H 0.6882 0.2477 0.9217 0.119 Uiso 1 1 calc R
H15B H 0.6144 0.3067 0.8520 0.119 Uiso 1 1 calc R
C15 C 0.7470(3) 0.1449(5) 0.8355(2) 0.0635(10) Uani 1 1 d .
C16 C 0.8499(4) 0.0694(5) 0.86756(19) 0.0701(11) Uani 1 1 d .
H16 H 0.8588 0.0498 0.9157 0.084 Uiso 1 1 calc R
C17 C 0.9385(3) 0.0239(5) 0.8280(2) 0.0628(10) Uani 1 1 d .
H19 H 1.0075 -0.0245 0.8511 0.075 Uiso 1 1 calc R
C18 C 0.8326(3) 0.1121(5) 0.7292(2) 0.0657(11) Uani 1 1 d .
H18 H 0.8250 0.1272 0.6808 0.079 Uiso 1 1 calc R
C19 C 0.7396(3) 0.1616(5) 0.7638(2) 0.0667(11) Uani 1 1 d .
H17 H 0.6710 0.2068 0.7390 0.080 Uiso 1 1 calc R
H1 H 0.192(5) 0.385(7) 1.050(3) 0.15(2) Uiso 1 1 d .
H2 H -0.132(5) 0.224(7) 1.037(3) 0.129(18) Uiso 1 1 d .
H3 H -0.389(4) 0.557(5) 1.2325(19) 0.067(13) Uiso 1 1 d .
H4 H -0.297(4) 0.668(6) 1.270(2) 0.082(15) Uiso 1 1 d .

loop_
_atom_site_aniso_label
_atom_site_aniso_U_11
_atom_site_aniso_U_22
_atom_site_aniso_U_33
_atom_site_aniso_U_23
_atom_site_aniso_U_13
_atom_site_aniso_U_12
O1 0.0430(14) 0.0827(19) 0.0805(18) -0.0115(15) 0.0163(13) 0.0006(13)
O2 0.0606(16) 0.090(2) 0.0664(17) -0.0216(16) 0.0068(13) 0.0041(14)
O3 0.0617(18) 0.097(2) 0.087(2) -0.0430(17) 0.0059(15) -0.0201(15)
N1 0.0479(18) 0.069(2) 0.065(2) -0.0053(17) 0.0164(15) 0.0008(15)
N2 0.0511(19) 0.064(2) 0.065(2) 0.0051(17) 0.0178(15) 0.0084(15)
N3 0.053(2) 0.092(3) 0.087(3) -0.024(2) 0.028(2) -0.020(2)
C1 0.049(2) 0.059(2) 0.047(2) 0.0028(19) 0.0012(16) 0.0045(18)
C2 0.0410(18) 0.051(2) 0.0475(19) 0.0026(16) 0.0063(15) 0.0023(15)
C3 0.0411(19) 0.056(2) 0.072(2) -0.0061(19) 0.0089(17) -0.0105(16)
C4 0.051(2) 0.058(2) 0.073(2) -0.0131(19) 0.0158(18) -0.0124(17)
C5 0.047(2) 0.057(2) 0.052(2) 0.0059(18) 0.0129(16) -0.0045(17)
C6 0.0376(18) 0.063(2) 0.060(2) 0.0035(19) 0.0071(16) -0.0111(16)
C7 0.048(2) 0.053(2) 0.0483(19) 0.0001(17) 0.0001(16) -0.0080(16)
C8 0.054(2) 0.086(3) 0.074(3) -0.019(2) 0.021(2) -0.007(2)
C9 0.046(2) 0.098(3) 0.087(3) -0.021(3) 0.020(2) -0.005(2)
C10 0.060(2) 0.059(2) 0.075(3) -0.006(2) 0.027(2) -0.0022(19)
C11 0.061(2) 0.075(3) 0.070(3) -0.008(2) 0.016(2) -0.012(2)
C12 0.044(2) 0.079(3) 0.073(3) 0.005(2) 0.0107(19) 0.0027(19)
C13 0.080(3) 0.092(4) 0.126(4) -0.035(3) 0.056(3) -0.010(3)
C14 0.089(3) 0.104(4) 0.116(4) -0.035(3) 0.061(3) -0.016(3)
C15 0.054(2) 0.069(3) 0.071(3) -0.012(2) 0.0238(19) -0.0040(19)
C16 0.079(3) 0.087(3) 0.046(2) -0.005(2) 0.015(2) -0.005(2)
C17 0.052(2) 0.065(3) 0.071(3) -0.001(2) 0.0030(19) 0.0032(18)
C18 0.062(2) 0.085(3) 0.052(2) -0.003(2) 0.0138(19) 0.011(2)
C19 0.054(2) 0.077(3) 0.070(3) -0.007(2) 0.0077(19) 0.016(2)

loop_
_atom_type_symbol
_atom_type_description
_atom_type_scat_dispersion_real
_atom_type_scat_dispersion_imag
_atom_type_scat_source
C C 0.0033 0.0016 'International Tables Vol C Tables 4.2.6.8 and 6.1.1.4'
H H 0.0000 0.0000 'International Tables Vol C Tables 4.2.6.8 and 6.1.1.4'
N N 0.0061 0.0033 'International Tables Vol C Tables 4.2.6.8 and 6.1.1.4'
O O 0.0106 0.0060 'International Tables Vol C Tables 4.2.6.8 and 6.1.1.4'

loop_
_geom_angle_atom_site_label_1
_geom_angle_atom_site_label_2
_geom_angle_atom_site_label_3
_geom_angle
C1 O1 H1 116(3)
C7 O3 H2 100(3)
C18 N1 C17 115.1(3)
C12 N2 C8 117.3(3)
C5 N3 H3 120(3)
C5 N3 H4 116(3)
H3 N3 H4 124(4)
O2 C1 O1 121.0(3)
O2 C1 C2 122.4(3)
O1 C1 C2 116.6(3)
C3 C2 C7 117.1(3)
C3 C2 C1 122.6(3)
C7 C2 C1 120.3(3)
C4 C3 C2 121.6(3)
C4 C3 H5C 119.2
C2 C3 H5C 119.2
C3 C4 C5 121.1(3)
C3 C4 H6 119.5
C5 C4 H6 119.5
N3 C5 C6 121.1(4)
N3 C5 C4 120.7(4)
C6 C5 C4 118.2(3)
C7 C6 C5 121.1(3)
C7 C6 H7 119.4
C5 C6 H7 119.4
O3 C7 C6 119.0(3)
O3 C7 C2 120.1(3)
C6 C7 C2 120.9(3)
N2 C8 C9 123.0(4)
N2 C8 H8 118.5
C9 C8 H8 118.5
C8 C9 C10 120.3(4)
C8 C9 H9 119.8
C10 C9 H9 119.8
C11 C10 C9 116.1(3)
C11 C10 C13 122.5(4)
C9 C10 C13 121.4(4)
C12 C11 C10 120.3(4)
C12 C11 H11 119.9
C10 C11 H11 119.9
N2 C12 C11 123.0(4)
N2 C12 H10 118.5
C11 C12 H10 118.5
C14 C13 C10 115.6(4)
C14 C13 H12A 108.4
C10 C13 H12A 108.4
C14 C13 H13B 108.4
C10 C13 H13B 108.4
H12A C13 H13B 107.4
C13 C14 C15 116.5(4)
C13 C14 H14A 108.2
C15 C14 H14A 108.2
C13 C14 H15B 108.2
C15 C14 H15B 108.2
H14A C14 H15B 107.3
C19 C15 C16 116.0(3)
C19 C15 C14 121.7(4)
C16 C15 C14 122.3(4)
C17 C16 C15 119.5(4)
C17 C16 H16 120.2
C15 C16 H16 120.2
N1 C17 C16 124.6(4)
N1 C17 H19 117.7
C16 C17 H19 117.7
N1 C18 C19 124.8(4)
N1 C18 H18 117.6
C19 C18 H18 117.6
C18 C19 C15 120.0(4)
C18 C19 H17 120.0
C15 C19 H17 120.0

loop_
_geom_bond_atom_site_label_1
_geom_bond_atom_site_label_2
_geom_bond_distance
O1 C1 1.308(4)
O1 H1 1.02(6)
O2 C1 1.233(4)
O3 C7 1.350(4)
O3 H2 1.05(6)
N1 C18 1.322(4)
N1 C17 1.325(5)
N2 C12 1.317(5)
N2 C8 1.322(5)
N3 C5 1.359(5)
N3 H3 0.79(4)
N3 H4 0.88(5)
C1 C2 1.456(5)
C2 C3 1.404(5)
C2 C7 1.407(4)
C3 C4 1.356(5)
C3 H5C 0.9300
C4 C5 1.397(5)
C4 H6 0.9300
C5 C6 1.386(5)
C6 C7 1.374(5)
C6 H7 0.9300
C8 C9 1.364(5)
C8 H8 0.9300
C9 C10 1.376(5)
C9 H9 0.9300
C10 C11 1.374(5)
C10 C13 1.516(5)
C11 C12 1.370(5)
C11 H11 0.9300
C12 H10 0.9300
C13 C14 1.431(6)
C13 H12A 0.9700
C13 H13B 0.9700
C14 C15 1.502(5)
C14 H14A 0.9700
C14 H15B 0.9700
C15 C19 1.374(5)
C15 C16 1.382(5)
C16 C17 1.366(5)
C16 H16 0.9300
C17 H19 0.9300
C18 C19 1.357(5)
C18 H18 0.9300
C19 H17 0.9300

loop_
_geom_torsion_atom_site_label_1
_geom_torsion_atom_site_label_2
_geom_torsion_atom_site_label_3
_geom_torsion_atom_site_label_4
_geom_torsion
O2 C1 C2 C3 -179.7(3)
O1 C1 C2 C3 -0.9(5)
O2 C1 C2 C7 1.4(5)
O1 C1 C2 C7 -179.8(3)
C7 C2 C3 C4 0.3(5)
C1 C2 C3 C4 -178.6(3)
C2 C3 C4 C5 -0.5(6)
C3 C4 C5 N3 -179.6(4)
C3 C4 C5 C6 0.6(5)
N3 C5 C6 C7 179.6(4)
C4 C5 C6 C7 -0.6(5)
C5 C6 C7 O3 -179.5(3)
C5 C6 C7 C2 0.4(5)
C3 C2 C7 O3 179.7(3)
C1 C2 C7 O3 -1.4(5)
C3 C2 C7 C6 -0.2(5)
C1 C2 C7 C6 178.7(3)
C12 N2 C8 C9 -0.9(6)
N2 C8 C9 C10 0.4(7)
C8 C9 C10 C11 1.0(6)
C8 C9 C10 C13 179.1(4)
C9 C10 C11 C12 -1.9(6)
C13 C10 C11 C12 -180.0(4)
C8 N2 C12 C11 -0.1(6)
C10 C11 C12 N2 1.5(6)
C11 C10 C13 C14 135.7(5)
C9 C10 C13 C14 -42.3(7)
C10 C13 C14 C15 179.3(4)
C13 C14 C15 C19 91.8(6)
C13 C14 C15 C16 -90.4(6)
C19 C15 C16 C17 2.9(6)
C14 C15 C16 C17 -175.1(4)
C18 N1 C17 C16 -0.5(6)
C15 C16 C17 N1 -1.3(6)
C17 N1 C18 C19 0.6(6)
N1 C18 C19 C15 1.2(7)
C16 C15 C19 C18 -2.9(6)
C14 C15 C19 C18 175.1(4)

loop_
_cod_related_entry_id
_cod_related_entry_database
_cod_related_entry_code
1 ChemSpider 30652514
